data_7716601
loop_
_publ_author_name
'Kallmeier, Fabian'
'Matthews, Aidan J. R.'
'Nelmes, Gareth R.'
'Lawson, Nina R.'
'Hicks, Jamie'

_publ_section_title
;
 Mechanochemical synthesis of iron aluminyl complexes.
;
_journal_issue 30
_journal_name_full 'Dalton transactions (Cambridge, England : 2003)'
_journal_page_first 12450
_journal_page_last 12454
_journal_paper_doi 10.1039/d4dt01774a
_journal_volume 53
_journal_year 2024
_chemical_formula_moiety 'C46 H59 Al Fe N2 O3, 2(C6 H6)'
_chemical_formula_sum 'C58 H71 Al Fe N2 O3'
_chemical_formula_weight 926.99
_space_group_crystal_system triclinic
_space_group_IT_number 2
_space_group_name_Hall '-P 1'
_space_group_name_H-M_alt 'P -1'
_atom_sites_solution_hydrogens geom
_audit_creation_date 2024-06-02
_audit_creation_method
;
Olex2 1.5
(compiled 2024.01.12 svn.r2f8d729c for OlexSys, GUI svn.r6928)
;
_audit_update_record
;
2024-06-02 deposited with the CCDC.	2024-07-09 downloaded from the CCDC.
;
_cell_angle_alpha 80.7550(10)
_cell_angle_beta 77.6870(10)
_cell_angle_gamma 77.1070(10)
_cell_formula_units_Z 2
_cell_length_a 10.71570(10)
_cell_length_b 13.6963(2)
_cell_length_c 18.2912(2)
_cell_measurement_reflns_used 19631
_cell_measurement_temperature 150.00(10)
_cell_measurement_theta_max 77.8820
_cell_measurement_theta_min 2.4860
_cell_volume 2538.56(5)
_computing_cell_refinement 'CrysAlisPro 1.171.42.85a (Rigaku OD, 2023)'
_computing_data_collection 'CrysAlisPro 1.171.42.85a (Rigaku OD, 2023)'
_computing_data_reduction 'CrysAlisPro 1.171.42.85a (Rigaku OD, 2023)'
_computing_molecular_graphics 'Olex2 1.5 (Dolomanov et al., 2009)'
_computing_publication_material 'Olex2 1.5 (Dolomanov et al., 2009)'
_computing_structure_refinement 'SHELXL 2019/3 (Sheldrick, 2015)'
_computing_structure_solution 'SHELXT 2018/2 (Sheldrick, 2018)'
_diffrn_ambient_temperature 150.00(10)
_diffrn_detector_area_resol_mean 10.0000
_diffrn_detector_type HyPix
_diffrn_measured_fraction_theta_full 1.000
_diffrn_measured_fraction_theta_max 0.972
_diffrn_measurement_details
;
List of Runs (angles in degrees, time in seconds):

  # Type    Start    End  Width  t~exp~   \w     \q     \k     \f   Frames
#--------------------------------------------------------------------------
  1  \w    -46.00  21.00   0.50    2.00    --  -46.70  99.00  96.00  134
  2  \w     -2.00  80.00   0.50    2.00    --   46.70 -99.00  -8.00  164
  3  \w     52.00 107.00   0.50    8.00    --  107.75 -99.00  -8.00  110
  4  \w    122.00 150.00   0.50    8.00    --  107.75  99.00  96.00   56
  5  \w    -36.00  27.00   0.50    2.00    --  -46.70  57.00-150.00  126
  6  \w    -86.00 -28.00   0.50    2.00    --  -46.70 125.00 120.00  116
  7  \w    -20.00   6.00   0.50    2.00    --  -46.70  57.00 -90.00   52
  8  \w     -8.00  28.00   0.50    2.00    --  -46.70  19.00   0.00   72
  9  \w   -117.00 -39.00   0.50    2.00    --  -46.70 -57.00   0.00  156
 10  \w     -4.00  29.00   0.50    2.00    --  -46.70  19.00 -90.00   66
 11  \w    -28.00  48.00   0.50    2.00    --   46.70 -19.00  30.00  152
 12  \w     65.00  91.00   0.50    2.00    --   46.70-125.00 -60.00   52
 13  \w     33.00  59.00   0.50    8.00    --  107.75 -30.00-120.00   52
 14  \w     32.00  58.00   0.50    8.00    --  107.75 -30.00  90.00   52
 15  \w     58.00 104.00   0.50    8.00    --  107.75 -95.00-150.00   92
 16  \w     34.00  59.00   0.50    8.00    --  107.75 -30.00 -60.00   50
 17  \w     35.00  66.00   0.50    8.00    --  107.75 -45.00-150.00   62
 18  \w    102.00 127.00   0.50    8.00    --  107.75-145.00-101.45   50
 19  \w     32.00  57.00   0.50    8.00    --  107.75 -30.00   0.00   50
 20  \w     87.00 112.00   0.50    8.00    --  107.75-125.00 120.00   50
 21  \w    136.00 175.00   0.50    8.00    --  107.75  30.00  90.00   78
 22  \w     32.00  59.00   0.50    8.00    --  107.75 -30.00  60.00   54
 23  \w     32.00  58.00   0.50    8.00    --  107.75 -30.00  30.00   52
 24  \w     32.00  59.00   0.50    8.00    --  107.75 -30.00 -30.00   54
 25  \w     36.00  93.00   0.50    8.00    --  107.75 -61.00  30.00  114
 26  \w    105.00 178.00   0.50    8.00    --  107.75  30.00 150.00  146
 27  \w     84.00 110.00   0.50    8.00    --  107.75-125.00   0.00   52
 28  \w     40.00  76.00   0.50    8.00    --  107.75 -77.00-150.00   72
 29  \w     83.00 119.00   0.50    8.00    --  107.75 -77.00-150.00   72
 30  \w     48.00  87.00   0.50    8.00    --  107.75 -77.00  30.00   78
 31  \w     91.00 117.00   0.50    8.00    --  107.75 -77.00  30.00   52
 32  \w     95.00 120.00   0.50    8.00    --  107.75  45.00-150.00   50
 33  \w     37.00  70.00   0.50    8.00    --  107.75-125.00   0.00   66
 34  \w     38.00  63.00   0.50    8.00    --  107.75 -45.00 -60.00   50
 35  \w     32.00  59.00   0.50    8.00    --  107.75 -30.00 150.00   54
 36  \w     72.00 106.00   0.50    8.00    --  107.75 -95.00 120.00   68
 37  \w     35.00  60.00   0.50    8.00    --  107.75 -45.00-120.00   50
 38  \w     33.00  59.00   0.50    8.00    --  107.75 -30.00 120.00   52
 39  \w     32.00  57.00   0.50    8.00    --  107.75 -30.00-150.00   50
 40  \w    138.00 166.00   0.50    8.00    --  107.75  45.00-150.00   56
 41  \w     36.00  92.00   0.50    8.00    --  107.75 -61.00  90.00  112
 42  \w     53.00 107.00   0.50    8.00    --  107.75-100.00 -46.50  108
 43  \w     34.00  88.00   0.50    8.00    --  107.75 -95.00-180.00  108
 44  \w     99.00 137.00   0.50    8.00    --  107.75 125.00-150.00   76
 45  \w     84.00 165.00   0.50    8.00    --  107.75  77.00   0.00  162
;
_diffrn_measurement_device 'four-circle diffractometer'
_diffrn_measurement_device_type 'SuperNova, Dual, Cu at home/near, HyPix'
_diffrn_measurement_method '\w scans'
_diffrn_radiation_type CuK\a
_diffrn_radiation_wavelength 1.54184
_diffrn_reflns_av_R_equivalents 0.0279
_diffrn_reflns_av_unetI/netI 0.0308
_diffrn_reflns_Laue_measured_fraction_full 1.000
_diffrn_reflns_Laue_measured_fraction_max 0.972
_diffrn_reflns_limit_h_max 13
_diffrn_reflns_limit_h_min -11
_diffrn_reflns_limit_k_max 17
_diffrn_reflns_limit_k_min -15
_diffrn_reflns_limit_l_max 23
_diffrn_reflns_limit_l_min -23
_diffrn_reflns_number 32635
_diffrn_reflns_point_group_measured_fraction_full 1.000
_diffrn_reflns_point_group_measured_fraction_max 0.972
_diffrn_reflns_theta_full 67.684
_diffrn_reflns_theta_max 78.007
_diffrn_reflns_theta_min 2.490
_exptl_absorpt_coefficient_mu 2.894
_exptl_absorpt_correction_T_max 1.00000
_exptl_absorpt_correction_T_min 0.84672
_exptl_absorpt_correction_type multi-scan
_exptl_absorpt_process_details
;
CrysAlisPro 1.171.42.85a (Rigaku Oxford Diffraction, 2023)
Empirical absorption correction using spherical harmonics,
implemented in SCALE3 ABSPACK scaling algorithm.
;
_exptl_crystal_density_diffrn 1.213
_exptl_crystal_description block
_exptl_crystal_F_000 992
_exptl_crystal_size_max 0.05
_exptl_crystal_size_mid 0.05
_exptl_crystal_size_min 0.02
_refine_diff_density_max 0.641
_refine_diff_density_min -0.436
_refine_diff_density_rms 0.042
_refine_ls_extinction_method none
_refine_ls_goodness_of_fit_ref 1.086
_refine_ls_hydrogen_treatment constr
_refine_ls_matrix_type full
_refine_ls_number_parameters 663
_refine_ls_number_reflns 10571
_refine_ls_number_restraints 108
_refine_ls_restrained_S_all 1.091
_refine_ls_R_factor_all 0.0403
_refine_ls_R_factor_gt 0.0382
_refine_ls_shift/su_max 0.001
_refine_ls_shift/su_mean 0.000
_refine_ls_structure_factor_coef Fsqd
_refine_ls_weighting_details 'w=1/[\s^2^(Fo^2^)+(0.0492P)^2^+0.8140P] where P=(Fo^2^+2Fc^2^)/3'
_refine_ls_weighting_scheme calc
_refine_ls_wR_factor_gt 0.0994
_refine_ls_wR_factor_ref 0.1006
_reflns_Friedel_coverage 0.000
_reflns_number_gt 9984
_reflns_number_total 10571
_reflns_threshold_expression 'I > 2\s(I)'
_cod_data_source_file d4dt01774a2.cif
_cod_data_source_block (tBuDippNON)AlFp
_cod_depositor_comments 'Adding full bibliography for 7716596--7716604.cif.'
_cod_database_code 7716601
_shelx_shelxl_version_number 2019/3
_shelx_space_group_comment
;
The symmetry employed for this shelxl refinement is uniquely defined
by the following loop, which should always be used as a source of
symmetry information in preference to the above space-group names.
They are only intended as comments.
;
_shelx_estimated_absorpt_t_max 0.944
_shelx_estimated_absorpt_t_min 0.869
_olex2_refinement_description
;
1. Fixed Uiso
 At 1.2 times of:
  All C(H) groups
 At 1.5 times of:
  All C(H,H,H) groups
2. Uiso/Uaniso restraints and constraints
C53B \\sim C54B \\sim C55B \\sim C56B \\sim C57B \\sim C58B: within 2A with
sigma of 0.005 and sigma for terminal atoms of 0.01 within 2A
C47A \\sim C48A \\sim C49A \\sim C50A \\sim C51A \\sim C52A: within 2A with
sigma of 0.005 and sigma for terminal atoms of 0.01 within 2A
C47B \\sim C48B \\sim C49B \\sim C50B \\sim C51B \\sim C52B: within 2A with
sigma of 0.005 and sigma for terminal atoms of 0.01 within 2A
3. Others
 Sof(C58B)=Sof(H58B)=Sof(C53B)=Sof(H53B)=Sof(C54B)=Sof(H54B)=Sof(C55B)=
 Sof(H55B)=Sof(C56B)=Sof(H56B)=Sof(C57B)=Sof(H57B)=1-FVAR(1)
 Sof(C54A)=Sof(H54A)=Sof(C55A)=Sof(H55A)=Sof(C56A)=Sof(H56A)=Sof(C57A)=
 Sof(H57A)=Sof(C58A)=Sof(H58A)=Sof(C53A)=Sof(H53A)=FVAR(1)
 Sof(C51B)=Sof(H51B)=Sof(C52B)=Sof(H52B)=Sof(C47B)=Sof(H47B)=Sof(C48B)=
 Sof(H48B)=Sof(C49B)=Sof(H49B)=Sof(C50B)=Sof(H50B)=1-FVAR(2)
 Sof(C52A)=Sof(H52A)=Sof(C47A)=Sof(H47A)=Sof(C48A)=Sof(H48A)=Sof(C49A)=
 Sof(H49A)=Sof(C50A)=Sof(H50A)=Sof(C51A)=Sof(H51A)=FVAR(2)
4.a Ternary CH refined with riding coordinates:
 C30(H30), C33(H33)
4.b Aromatic/amide H refined with riding coordinates:
 C3(H3), C5(H5), C9(H9), C11(H11), C26(H26), C27(H27), C28(H28), C40(H40),
 C41(H41), C42(H42), C43(H43), C44(H44), C52A(H52A), C47A(H47A), C48A(H48A),
 C49A(H49A), C50A(H50A), C51A(H51A), C51B(H51B), C52B(H52B), C47B(H47B),
 C48B(H48B), C49B(H49B), C50B(H50B), C54A(H54A), C55A(H55A), C56A(H56A),
 C57A(H57A), C58A(H58A), C53A(H53A), C58B(H58B), C53B(H53B), C54B(H54B),
 C55B(H55B), C56B(H56B), C57B(H57B)
4.c Fitted hexagon refined as free rotating group:
 C52A(C47A,C48A,C49A,C50A,C51A), C51B(C52B,C47B,C48B,C49B,C50B), C54A(C55A,
 C56A,C57A,C58A,C53A), C58B(C53B,C54B,C55B,C56B,C57B)
4.d Idealised Me refined as rotating group:
 C15(H15A,H15B,H15C), C16(H16A,H16B,H16C), C17(H17A,H17B,H17C), C18(H18A,H18B,
 H18C), C19(H19A,H19B,H19C), C21(H21A,H21B,H21C), C22(H22A,H22B,H22C), C23(H23A,
 H23B,H23C), C31(H31A,H31B,H31C), C32(H32A,H32B,H32C), C34(H34A,H34B,H34C),
 C35(H35A,H35B,H35C), C37(H37A,H37B,H37C), C38(H38A,H38B,H38C), C39(H39A,H39B,
 H39C)
;
_olex2_submission_special_instructions 'No special instructions were received'
_oxdiff_exptl_absorpt_empirical_details
;
Empirical correction (ABSPACK) includes:
- Absorption correction using spherical harmonics
- Frame scaling
;

loop_
_space_group_symop_operation_xyz
'x, y, z'
'-x, -y, -z'

loop_
_atom_site_label
_atom_site_type_symbol
_atom_site_fract_x
_atom_site_fract_y
_atom_site_fract_z
_atom_site_U_iso_or_equiv
_atom_site_adp_type
_atom_site_occupancy
_atom_site_site_symmetry_order
_atom_site_calc_flag
_atom_site_refinement_flags_posn
_atom_site_refinement_flags_adp
_atom_site_refinement_flags_occupancy
_atom_site_disorder_assembly
_atom_site_disorder_group
Fe1 Fe 0.46479(2) 0.36856(2) 0.28333(2) 0.02258(7) Uani 1 1 d . . . . .
Al1 Al 0.53271(4) 0.52533(3) 0.27377(2) 0.01892(9) Uani 1 1 d . . . . .
O1 O 0.54501(9) 0.59210(7) 0.17254(5) 0.01861(19) Uani 1 1 d . . . . .
O2 O 0.66020(12) 0.34299(11) 0.14812(7) 0.0404(3) Uani 1 1 d . . . . .
O3 O 0.61238(13) 0.31557(11) 0.40465(7) 0.0419(3) Uani 1 1 d . . . . .
N1 N 0.71285(11) 0.52597(9) 0.26007(7) 0.0197(2) Uani 1 1 d . . . . .
N2 N 0.40613(12) 0.63985(9) 0.29958(7) 0.0221(2) Uani 1 1 d . . . . .
C1 C 0.67313(13) 0.60762(10) 0.14057(8) 0.0187(3) Uani 1 1 d . . . . .
C2 C 0.76161(13) 0.57093(10) 0.18888(8) 0.0192(3) Uani 1 1 d . . . . .
C3 C 0.88776(14) 0.58802(11) 0.15976(8) 0.0214(3) Uani 1 1 d . . . . .
H3 H 0.954334 0.562089 0.188681 0.026 Uiso 1 1 calc R U . . .
C4 C 0.91779(14) 0.64253(11) 0.08890(8) 0.0211(3) Uani 1 1 d . . . . .
C5 C 0.81996(14) 0.68223(11) 0.04587(8) 0.0217(3) Uani 1 1 d . . . . .
H5 H 0.840158 0.720571 -0.001670 0.026 Uiso 1 1 calc R U . . .
C6 C 0.69278(13) 0.66571(11) 0.07256(8) 0.0203(3) Uani 1 1 d . . . . .
C7 C 0.57162(14) 0.70887(11) 0.03584(8) 0.0222(3) Uani 1 1 d . . . . .
C8 C 0.46014(13) 0.74450(11) 0.10020(8) 0.0212(3) Uani 1 1 d . . . . .
C9 C 0.36793(14) 0.83497(11) 0.09819(9) 0.0249(3) Uani 1 1 d . . . . .
H9 H 0.366231 0.879238 0.052596 0.030 Uiso 1 1 calc R U . . .
C10 C 0.27854(15) 0.85987(12) 0.16340(9) 0.0267(3) Uani 1 1 d . . . . .
C11 C 0.28406(15) 0.79715(12) 0.23176(8) 0.0255(3) Uani 1 1 d . . . . .
H11 H 0.223592 0.816253 0.275639 0.031 Uiso 1 1 calc R U . . .
C12 C 0.37648(14) 0.70686(11) 0.23718(8) 0.0214(3) Uani 1 1 d . . . . .
C13 C 0.45288(13) 0.68390(10) 0.16762(8) 0.0198(3) Uani 1 1 d . . . . .
C14 C 1.05910(14) 0.65646(12) 0.05816(9) 0.0253(3) Uani 1 1 d . . . . .
C15 C 1.12634(19) 0.57381(16) 0.00737(14) 0.0494(5) Uani 1 1 d . . . . .
H15A H 1.080910 0.580862 -0.034925 0.074 Uiso 1 1 calc R U . . .
H15B H 1.123991 0.507443 0.036544 0.074 Uiso 1 1 calc R U . . .
H15C H 1.217080 0.580324 -0.011968 0.074 Uiso 1 1 calc R U . . .
C16 C 1.13571(19) 0.6471(2) 0.12101(11) 0.0498(5) Uani 1 1 d . . . . .
H16A H 1.223355 0.659675 0.099294 0.075 Uiso 1 1 calc R U . . .
H16B H 1.142040 0.579029 0.148303 0.075 Uiso 1 1 calc R U . . .
H16C H 1.091005 0.696683 0.155874 0.075 Uiso 1 1 calc R U . . .
C17 C 1.06430(18) 0.75840(15) 0.01099(12) 0.0430(5) Uani 1 1 d . . . . .
H17A H 1.155103 0.766571 -0.004493 0.065 Uiso 1 1 calc R U . . .
H17B H 1.014724 0.812377 0.040979 0.065 Uiso 1 1 calc R U . . .
H17C H 1.026417 0.761774 -0.033826 0.065 Uiso 1 1 calc R U . . .
C18 C 0.59496(16) 0.79472(13) -0.02688(9) 0.0313(3) Uani 1 1 d . . . . .
H18A H 0.615480 0.849550 -0.005965 0.047 Uiso 1 1 calc R U . . .
H18B H 0.516388 0.819839 -0.048901 0.047 Uiso 1 1 calc R U . . .
H18C H 0.667973 0.769824 -0.065969 0.047 Uiso 1 1 calc R U . . .
C19 C 0.53728(16) 0.62358(13) 0.00267(9) 0.0299(3) Uani 1 1 d . . . . .
H19A H 0.610720 0.597034 -0.035591 0.045 Uiso 1 1 calc R U . . .
H19B H 0.460122 0.650208 -0.020447 0.045 Uiso 1 1 calc R U . . .
H19C H 0.519198 0.569347 0.042987 0.045 Uiso 1 1 calc R U . . .
C20 C 0.17736(18) 0.95904(13) 0.16463(10) 0.0357(4) Uani 1 1 d . . . . .
C21 C 0.2241(3) 1.03148(17) 0.20310(16) 0.0669(7) Uani 1 1 d . . . . .
H21A H 0.310782 1.041249 0.176336 0.100 Uiso 1 1 calc R U . . .
H21B H 0.228471 1.003233 0.255437 0.100 Uiso 1 1 calc R U . . .
H21C H 0.163146 1.096499 0.202228 0.100 Uiso 1 1 calc R U . . .
C22 C 0.1600(2) 1.00834(14) 0.08557(11) 0.0429(4) Uani 1 1 d . . . . .
H22A H 0.092673 1.069833 0.089052 0.064 Uiso 1 1 calc R U . . .
H22B H 0.133719 0.961356 0.059381 0.064 Uiso 1 1 calc R U . . .
H22C H 0.242470 1.025508 0.057479 0.064 Uiso 1 1 calc R U . . .
C23 C 0.0428(2) 0.93965(19) 0.20635(15) 0.0645(8) Uani 1 1 d . . . . .
H23A H -0.021525 1.002844 0.204037 0.097 Uiso 1 1 calc R U . . .
H23B H 0.046969 0.913848 0.259119 0.097 Uiso 1 1 calc R U . . .
H23C H 0.017236 0.889901 0.182443 0.097 Uiso 1 1 calc R U . . .
C24 C 0.80279(14) 0.48907(11) 0.31123(8) 0.0230(3) Uani 1 1 d . . . . .
C25 C 0.88434(15) 0.39291(13) 0.30667(10) 0.0318(4) Uani 1 1 d . . . . .
C26 C 0.96374(17) 0.35564(15) 0.36022(11) 0.0396(4) Uani 1 1 d . . . . .
H26 H 1.018117 0.290704 0.357928 0.048 Uiso 1 1 calc R U . . .
C27 C 0.96466(17) 0.41093(18) 0.41596(10) 0.0453(5) Uani 1 1 d . . . . .
H27 H 1.016354 0.383073 0.453311 0.054 Uiso 1 1 calc R U . . .
C28 C 0.89077(17) 0.50695(18) 0.41804(10) 0.0432(5) Uani 1 1 d . . . . .
H28 H 0.894478 0.545317 0.456149 0.052 Uiso 1 1 calc R U . . .
C29 C 0.80984(15) 0.54965(14) 0.36507(9) 0.0299(3) Uani 1 1 d . . . . .
C30 C 0.89624(19) 0.33015(14) 0.24229(14) 0.0481(5) Uani 1 1 d . . . . .
H30 H 0.828690 0.365020 0.211607 0.058 Uiso 1 1 calc R U . . .
C31 C 0.8724(2) 0.22348(17) 0.26962(19) 0.0685(8) Uani 1 1 d . . . . .
H31A H 0.932169 0.189442 0.303749 0.103 Uiso 1 1 calc R U . . .
H31B H 0.887554 0.185795 0.226284 0.103 Uiso 1 1 calc R U . . .
H31C H 0.782332 0.226682 0.296378 0.103 Uiso 1 1 calc R U . . .
C32 C 1.0284(2) 0.32389(16) 0.19063(12) 0.0484(5) Uani 1 1 d . . . . .
H32A H 1.042303 0.392092 0.170206 0.073 Uiso 1 1 calc R U . . .
H32B H 1.031493 0.285675 0.149141 0.073 Uiso 1 1 calc R U . . .
H32C H 1.096822 0.289853 0.219229 0.073 Uiso 1 1 calc R U . . .
C33 C 0.74238(17) 0.65954(14) 0.36365(10) 0.0357(4) Uani 1 1 d . . . . .
H33 H 0.664988 0.668953 0.339032 0.043 Uiso 1 1 calc R U . . .
C34 C 0.6948(2) 0.69443(18) 0.44237(12) 0.0499(5) Uani 1 1 d . . . . .
H34A H 0.639500 0.649678 0.473805 0.075 Uiso 1 1 calc R U . . .
H34B H 0.644478 0.763597 0.437934 0.075 Uiso 1 1 calc R U . . .
H34C H 0.769893 0.692271 0.465567 0.075 Uiso 1 1 calc R U . . .
C35 C 0.8346(2) 0.72698(17) 0.31615(12) 0.0474(5) Uani 1 1 d . . . . .
H35A H 0.913703 0.715845 0.337550 0.071 Uiso 1 1 calc R U . . .
H35B H 0.790958 0.797929 0.316396 0.071 Uiso 1 1 calc R U . . .
H35C H 0.857733 0.710138 0.264248 0.071 Uiso 1 1 calc R U . . .
C36 C 0.34116(16) 0.66071(12) 0.37724(8) 0.0280(3) Uani 1 1 d . . . . .
C37 C 0.36183(19) 0.76082(13) 0.39532(10) 0.0372(4) Uani 1 1 d . . . . .
H37A H 0.332401 0.765664 0.449382 0.056 Uiso 1 1 calc R U . . .
H37B H 0.311732 0.817035 0.366732 0.056 Uiso 1 1 calc R U . . .
H37C H 0.454560 0.763737 0.381408 0.056 Uiso 1 1 calc R U . . .
C38 C 0.19486(17) 0.65929(15) 0.39164(10) 0.0376(4) Uani 1 1 d . . . . .
H38A H 0.182957 0.591159 0.388897 0.056 Uiso 1 1 calc R U . . .
H38B H 0.154045 0.706771 0.353420 0.056 Uiso 1 1 calc R U . . .
H38C H 0.154328 0.679028 0.441785 0.056 Uiso 1 1 calc R U . . .
C39 C 0.40579(17) 0.57562(13) 0.43035(9) 0.0312(3) Uani 1 1 d . . . . .
H39A H 0.499591 0.574451 0.421165 0.047 Uiso 1 1 calc R U . . .
H39B H 0.391100 0.510898 0.421146 0.047 Uiso 1 1 calc R U . . .
H39C H 0.368057 0.587049 0.482718 0.047 Uiso 1 1 calc R U . . .
C40 C 0.31700(17) 0.38353(15) 0.22184(11) 0.0393(4) Uani 1 1 d . . . . .
H40 H 0.326027 0.404210 0.169174 0.047 Uiso 1 1 calc R U . . .
C41 C 0.27391(15) 0.44775(14) 0.27905(10) 0.0339(4) Uani 1 1 d . . . . .
H41 H 0.247087 0.519033 0.271961 0.041 Uiso 1 1 calc R U . . .
C42 C 0.27798(16) 0.38667(16) 0.34871(11) 0.0407(4) Uani 1 1 d . . . . .
H42 H 0.255971 0.410025 0.396876 0.049 Uiso 1 1 calc R U . . .
C43 C 0.32046(19) 0.28456(16) 0.33471(14) 0.0504(5) Uani 1 1 d . . . . .
H43 H 0.330648 0.227765 0.371844 0.060 Uiso 1 1 calc R U . . .
C44 C 0.34474(19) 0.28193(16) 0.25683(15) 0.0502(5) Uani 1 1 d . . . . .
H44 H 0.374347 0.223199 0.231659 0.060 Uiso 1 1 calc R U . . .
C45 C 0.58707(16) 0.35363(12) 0.20411(9) 0.0287(3) Uani 1 1 d . . . . .
C46 C 0.55733(16) 0.33755(12) 0.35473(9) 0.0290(3) Uani 1 1 d . . . . .
C52A C 0.3329(8) -0.0129(6) 0.4790(4) 0.087(2) Uani 0.473(12) 1 d G U P A 1
H52A H 0.414606 -0.045114 0.453179 0.104 Uiso 0.473(12) 1 calc R U P A 1
C47A C 0.2391(11) 0.0426(6) 0.4385(2) 0.083(2) Uani 0.473(12) 1 d G U P A 1
H47A H 0.256698 0.048238 0.384995 0.100 Uiso 0.473(12) 1 calc R U P A 1
C48A C 0.1196(10) 0.0897(6) 0.4763(4) 0.092(2) Uani 0.473(12) 1 d G U P A 1
H48A H 0.055458 0.127632 0.448581 0.110 Uiso 0.473(12) 1 calc R U P A 1
C49A C 0.0938(7) 0.0814(7) 0.5545(4) 0.095(2) Uani 0.473(12) 1 d G U P A 1
H49A H 0.012124 0.113675 0.580350 0.114 Uiso 0.473(12) 1 calc R U P A 1
C50A C 0.1876(8) 0.0260(8) 0.5950(2) 0.090(2) Uani 0.473(12) 1 d G U P A 1
H50A H 0.170030 0.020324 0.648535 0.108 Uiso 0.473(12) 1 calc R U P A 1
C51A C 0.3072(7) -0.0212(6) 0.5573(3) 0.090(2) Uani 0.473(12) 1 d G U P A 1
H51A H 0.371272 -0.059071 0.584951 0.108 Uiso 0.473(12) 1 calc R U P A 1
C51B C 0.2929(6) -0.0089(5) 0.5288(5) 0.097(2) Uani 0.527(12) 1 d G U P A 2
H51B H 0.371417 -0.050301 0.540745 0.116 Uiso 0.527(12) 1 calc R U P A 2
C52B C 0.2774(7) 0.0155(4) 0.4541(4) 0.086(2) Uani 0.527(12) 1 d G U P A 2
H52B H 0.345217 -0.009360 0.414982 0.103 Uiso 0.527(12) 1 calc R U P A 2
C47B C 0.1625(8) 0.0761(4) 0.43667(18) 0.0712(18) Uani 0.527(12) 1 d G U P A 2
H47B H 0.151879 0.092696 0.385616 0.085 Uiso 0.527(12) 1 calc R U P A 2
C48B C 0.0632(6) 0.1124(4) 0.4939(3) 0.0740(17) Uani 0.527(12) 1 d G U P A 2
H48B H -0.015260 0.153811 0.482011 0.089 Uiso 0.527(12) 1 calc R U P A 2
C49B C 0.0788(6) 0.0881(6) 0.5686(2) 0.0806(19) Uani 0.527(12) 1 d G U P A 2
H49B H 0.010938 0.112872 0.607774 0.097 Uiso 0.527(12) 1 calc R U P A 2
C50B C 0.1936(7) 0.0274(7) 0.5861(3) 0.087(2) Uani 0.527(12) 1 d G U P A 2
H50B H 0.204275 0.010816 0.637142 0.104 Uiso 0.527(12) 1 calc R U P A 2
C54A C 0.5956(4) -0.1019(2) 0.2161(3) 0.0622(15) Uani 0.638(9) 1 d G . P B 1
H54A H 0.562379 -0.162311 0.230974 0.075 Uiso 0.638(9) 1 calc R U P B 1
C55A C 0.6771(4) -0.0886(3) 0.1467(3) 0.0606(16) Uani 0.638(9) 1 d G . P B 1
H55A H 0.699708 -0.139809 0.114161 0.073 Uiso 0.638(9) 1 calc R U P B 1
C56A C 0.7257(3) -0.0002(5) 0.12490(13) 0.0694(17) Uani 0.638(9) 1 d G . P B 1
H56A H 0.781469 0.008948 0.077476 0.083 Uiso 0.638(9) 1 calc R U P B 1
C57A C 0.6927(5) 0.0748(3) 0.1725(3) 0.0614(16) Uani 0.638(9) 1 d G . P B 1
H57A H 0.725903 0.135205 0.157603 0.074 Uiso 0.638(9) 1 calc R U P B 1
C58A C 0.6111(4) 0.0614(3) 0.2419(3) 0.0570(15) Uani 0.638(9) 1 d G . P B 1
H58A H 0.588575 0.112705 0.274417 0.068 Uiso 0.638(9) 1 calc R U P B 1
C53A C 0.5626(3) -0.0269(5) 0.26368(15) 0.0698(16) Uani 0.638(9) 1 d G . P B 1
H53A H 0.506811 -0.036052 0.311103 0.084 Uiso 0.638(9) 1 calc R U P B 1
C58B C 0.5712(7) 0.0265(6) 0.2559(3) 0.057(2) Uani 0.362(9) 1 d G U P B 2
H58B H 0.521408 0.055378 0.299543 0.069 Uiso 0.362(9) 1 calc R U P B 2
C53B C 0.5666(6) -0.0711(6) 0.2462(4) 0.060(2) Uani 0.362(9) 1 d G U P B 2
H53B H 0.513670 -0.108978 0.283121 0.071 Uiso 0.362(9) 1 calc R U P B 2
C54B C 0.6394(9) -0.1133(3) 0.1824(5) 0.0564(19) Uani 0.362(9) 1 d G U P B 2
H54B H 0.636281 -0.180028 0.175716 0.068 Uiso 0.362(9) 1 calc R U P B 2
C55B C 0.7169(8) -0.0579(6) 0.1283(3) 0.0544(19) Uani 0.362(9) 1 d G U P B 2
H55B H 0.766630 -0.086723 0.084732 0.065 Uiso 0.362(9) 1 calc R U P B 2
C56B C 0.7215(5) 0.0398(5) 0.1381(4) 0.0526(19) Uani 0.362(9) 1 d G U P B 2
H56B H 0.774371 0.077633 0.101151 0.063 Uiso 0.362(9) 1 calc R U P B 2
C57B C 0.6486(8) 0.0820(3) 0.2019(5) 0.0527(18) Uani 0.362(9) 1 d G U P B 2
H57B H 0.651760 0.148685 0.208556 0.063 Uiso 0.362(9) 1 calc R U P B 2

loop_
_atom_site_aniso_label
_atom_site_aniso_U_11
_atom_site_aniso_U_22
_atom_site_aniso_U_33
_atom_site_aniso_U_23
_atom_site_aniso_U_13
_atom_site_aniso_U_12
Fe1 0.01936(12) 0.02096(12) 0.02747(13) 0.00059(9) -0.00496(9) -0.00589(8)
Al1 0.01731(19) 0.01874(19) 0.01939(19) -0.00029(15) -0.00319(15) -0.00236(15)
O1 0.0156(4) 0.0188(5) 0.0200(5) -0.0012(4) -0.0030(4) -0.0015(4)
O2 0.0351(6) 0.0568(8) 0.0310(6) -0.0138(6) -0.0016(5) -0.0104(6)
O3 0.0414(7) 0.0514(8) 0.0298(6) 0.0006(5) -0.0127(5) -0.0008(6)
N1 0.0178(5) 0.0211(6) 0.0199(6) -0.0003(4) -0.0052(4) -0.0032(4)
N2 0.0218(6) 0.0218(6) 0.0187(6) -0.0006(4) -0.0016(4) 0.0005(5)
C1 0.0151(6) 0.0204(6) 0.0203(6) -0.0044(5) -0.0014(5) -0.0032(5)
C2 0.0206(6) 0.0172(6) 0.0199(6) -0.0031(5) -0.0040(5) -0.0030(5)
C3 0.0188(6) 0.0215(7) 0.0244(7) -0.0028(5) -0.0065(5) -0.0024(5)
C4 0.0189(7) 0.0205(6) 0.0237(7) -0.0043(5) -0.0024(5) -0.0036(5)
C5 0.0213(7) 0.0227(7) 0.0199(6) -0.0022(5) -0.0023(5) -0.0034(5)
C6 0.0191(6) 0.0211(6) 0.0201(6) -0.0043(5) -0.0042(5) -0.0013(5)
C7 0.0193(7) 0.0287(7) 0.0176(6) -0.0019(5) -0.0043(5) -0.0024(5)
C8 0.0188(6) 0.0241(7) 0.0205(7) -0.0010(5) -0.0051(5) -0.0039(5)
C9 0.0237(7) 0.0241(7) 0.0244(7) 0.0031(6) -0.0056(6) -0.0025(6)
C10 0.0243(7) 0.0229(7) 0.0298(8) -0.0005(6) -0.0053(6) 0.0001(6)
C11 0.0232(7) 0.0253(7) 0.0238(7) -0.0031(6) -0.0008(6) 0.0011(6)
C12 0.0196(6) 0.0218(7) 0.0216(7) -0.0006(5) -0.0033(5) -0.0030(5)
C13 0.0165(6) 0.0185(6) 0.0230(7) -0.0022(5) -0.0049(5) 0.0002(5)
C14 0.0201(7) 0.0275(7) 0.0275(7) 0.0000(6) -0.0031(6) -0.0064(6)
C15 0.0288(9) 0.0460(11) 0.0691(14) -0.0224(10) 0.0145(9) -0.0095(8)
C16 0.0307(9) 0.0835(16) 0.0408(10) 0.0107(10) -0.0120(8) -0.0308(10)
C17 0.0278(8) 0.0382(10) 0.0601(12) 0.0145(9) -0.0088(8) -0.0140(7)
C18 0.0254(8) 0.0406(9) 0.0227(7) 0.0060(6) -0.0042(6) -0.0030(7)
C19 0.0260(7) 0.0403(9) 0.0257(7) -0.0097(6) -0.0071(6) -0.0050(6)
C20 0.0349(9) 0.0269(8) 0.0360(9) 0.0006(7) -0.0043(7) 0.0078(7)
C21 0.0895(18) 0.0338(11) 0.0786(17) -0.0237(11) -0.0428(15) 0.0236(11)
C22 0.0416(10) 0.0320(9) 0.0448(10) 0.0073(8) -0.0105(8) 0.0084(7)
C23 0.0374(11) 0.0546(13) 0.0676(15) 0.0193(11) 0.0117(10) 0.0222(10)
C24 0.0202(7) 0.0280(7) 0.0212(7) 0.0047(5) -0.0056(5) -0.0091(6)
C25 0.0229(7) 0.0286(8) 0.0454(9) 0.0062(7) -0.0151(7) -0.0070(6)
C26 0.0256(8) 0.0440(10) 0.0456(10) 0.0156(8) -0.0149(7) -0.0062(7)
C27 0.0222(8) 0.0790(15) 0.0280(9) 0.0128(9) -0.0076(6) -0.0064(9)
C28 0.0291(9) 0.0815(15) 0.0224(8) -0.0115(8) -0.0051(6) -0.0141(9)
C29 0.0224(7) 0.0467(10) 0.0224(7) -0.0049(7) -0.0022(6) -0.0118(7)
C30 0.0398(10) 0.0276(9) 0.0864(16) -0.0150(9) -0.0393(10) 0.0062(7)
C31 0.0359(11) 0.0353(11) 0.132(3) -0.0254(13) 0.0008(13) -0.0054(9)
C32 0.0655(13) 0.0364(10) 0.0456(11) -0.0082(8) -0.0223(10) -0.0008(9)
C33 0.0330(9) 0.0458(10) 0.0339(9) -0.0174(8) -0.0039(7) -0.0124(7)
C34 0.0489(11) 0.0646(14) 0.0431(11) -0.0277(10) 0.0024(9) -0.0208(10)
C35 0.0527(12) 0.0485(11) 0.0444(11) -0.0136(9) -0.0008(9) -0.0190(9)
C36 0.0290(8) 0.0286(8) 0.0204(7) -0.0020(6) 0.0005(6) 0.0014(6)
C37 0.0493(10) 0.0302(8) 0.0280(8) -0.0083(7) -0.0050(7) 0.0022(7)
C38 0.0295(8) 0.0412(10) 0.0304(8) 0.0017(7) 0.0057(7) 0.0023(7)
C39 0.0362(9) 0.0323(8) 0.0207(7) -0.0003(6) -0.0032(6) -0.0012(7)
C40 0.0295(8) 0.0491(11) 0.0454(10) -0.0080(8) -0.0155(7) -0.0106(8)
C41 0.0209(7) 0.0372(9) 0.0434(9) -0.0023(7) -0.0088(7) -0.0042(6)
C42 0.0220(8) 0.0550(11) 0.0424(10) 0.0033(8) -0.0016(7) -0.0121(8)
C43 0.0307(9) 0.0461(11) 0.0741(15) 0.0186(10) -0.0129(9) -0.0224(8)
C44 0.0334(9) 0.0394(10) 0.0879(17) -0.0163(10) -0.0200(10) -0.0135(8)
C45 0.0293(8) 0.0271(8) 0.0330(8) -0.0029(6) -0.0112(7) -0.0076(6)
C46 0.0268(7) 0.0272(8) 0.0301(8) -0.0007(6) -0.0015(6) -0.0043(6)
C52A 0.134(5) 0.073(4) 0.056(3) -0.016(3) -0.006(3) -0.031(3)
C47A 0.132(5) 0.059(4) 0.063(3) -0.006(3) -0.009(3) -0.037(4)
C48A 0.135(5) 0.069(4) 0.071(4) -0.006(3) -0.010(3) -0.027(4)
C49A 0.137(5) 0.075(4) 0.066(4) -0.011(3) -0.001(3) -0.024(4)
C50A 0.129(5) 0.075(4) 0.064(3) -0.015(3) 0.003(3) -0.028(4)
C51A 0.135(5) 0.078(4) 0.057(3) -0.017(3) -0.003(3) -0.029(3)
C51B 0.119(4) 0.076(3) 0.085(4) -0.009(3) -0.005(3) -0.009(3)
C52B 0.111(4) 0.057(3) 0.077(3) -0.015(3) 0.012(3) -0.013(3)
C47B 0.104(4) 0.047(3) 0.054(3) -0.014(2) 0.017(3) -0.020(3)
C48B 0.109(4) 0.057(3) 0.047(3) -0.013(2) 0.011(2) -0.016(3)
C49B 0.119(4) 0.063(3) 0.056(3) -0.015(2) -0.006(3) -0.013(3)
C50B 0.115(4) 0.068(3) 0.073(3) -0.018(3) -0.009(3) -0.015(3)
C54A 0.066(3) 0.054(3) 0.075(4) -0.026(2) -0.006(3) -0.021(2)
C55A 0.067(3) 0.055(3) 0.073(4) -0.031(3) -0.019(3) -0.018(2)
C56A 0.096(3) 0.081(5) 0.048(2) -0.026(3) -0.009(2) -0.042(4)
C57A 0.094(4) 0.041(2) 0.060(3) -0.007(2) -0.031(3) -0.019(2)
C58A 0.058(3) 0.039(2) 0.078(4) -0.025(2) -0.022(3) 0.004(2)
C53A 0.062(3) 0.071(4) 0.079(3) -0.034(3) 0.007(2) -0.019(3)
C58B 0.064(4) 0.035(3) 0.067(3) -0.009(3) -0.003(3) -0.005(3)
C53B 0.069(4) 0.041(4) 0.067(4) -0.008(3) -0.004(3) -0.014(3)
C54B 0.074(4) 0.042(3) 0.059(4) -0.016(3) -0.013(3) -0.016(3)
C55B 0.074(4) 0.040(3) 0.057(3) -0.016(3) -0.017(3) -0.014(3)
C56B 0.063(3) 0.037(3) 0.062(4) -0.010(3) -0.014(3) -0.014(3)
C57B 0.057(4) 0.033(3) 0.067(4) -0.014(3) -0.007(3) -0.007(2)

loop_
_atom_type_symbol
_atom_type_description
_atom_type_scat_dispersion_real
_atom_type_scat_dispersion_imag
_atom_type_scat_source
C C 0.0181 0.0091 'International Tables Vol C Tables 4.2.6.8 and 6.1.1.4'
H H 0.0000 0.0000 'International Tables Vol C Tables 4.2.6.8 and 6.1.1.4'
Al Al 0.2130 0.2455 'International Tables Vol C Tables 4.2.6.8 and 6.1.1.4'
Fe Fe -1.1336 3.1974 'International Tables Vol C Tables 4.2.6.8 and 6.1.1.4'
N N 0.0311 0.0180 'International Tables Vol C Tables 4.2.6.8 and 6.1.1.4'
O O 0.0492 0.0322 'International Tables Vol C Tables 4.2.6.8 and 6.1.1.4'

loop_
_geom_angle_atom_site_label_1
_geom_angle_atom_site_label_2
_geom_angle_atom_site_label_3
_geom_angle
_geom_angle_site_symmetry_1
_geom_angle_site_symmetry_3
_geom_angle_publ_flag
C40 Fe1 Al1 110.58(6) . . ?
C40 Fe1 C41 39.36(7) . . ?
C40 Fe1 C43 66.01(8) . . ?
C40 Fe1 C44 39.89(8) . . ?
C41 Fe1 Al1 89.35(5) . . ?
C41 Fe1 C43 66.16(8) . . ?
C41 Fe1 C44 66.33(8) . . ?
C42 Fe1 Al1 106.17(6) . . ?
C42 Fe1 C40 66.04(8) . . ?
C42 Fe1 C41 39.37(7) . . ?
C42 Fe1 C43 39.55(9) . . ?
C42 Fe1 C44 65.92(9) . . ?
C43 Fe1 Al1 145.32(7) . . ?
C43 Fe1 C44 38.78(10) . . ?
C44 Fe1 Al1 150.47(6) . . ?
C45 Fe1 Al1 81.76(5) . . ?
C45 Fe1 C40 93.02(8) . . ?
C45 Fe1 C41 123.51(7) . . ?
C45 Fe1 C42 159.01(8) . . ?
C45 Fe1 C43 131.86(9) . . ?
C45 Fe1 C44 97.45(9) . . ?
C45 Fe1 C46 100.64(7) . . ?
C46 Fe1 Al1 81.51(5) . . ?
C46 Fe1 C40 163.07(8) . . ?
C46 Fe1 C41 133.11(7) . . ?
C46 Fe1 C42 99.76(8) . . ?
C46 Fe1 C43 97.24(8) . . ?
C46 Fe1 C44 127.15(9) . . ?
O1 Al1 Fe1 110.95(3) . . ?
N1 Al1 Fe1 119.06(4) . . ?
N1 Al1 O1 85.08(5) . . ?
N2 Al1 Fe1 118.56(4) . . ?
N2 Al1 O1 85.20(5) . . ?
N2 Al1 N1 121.19(6) . . ?
C1 O1 Al1 112.33(8) . . ?
C13 O1 Al1 112.03(8) . . ?
C13 O1 C1 110.98(10) . . ?
C2 N1 Al1 112.62(9) . . ?
C2 N1 C24 117.19(11) . . ?
C24 N1 Al1 130.19(9) . . ?
C12 N2 Al1 113.02(9) . . ?
C12 N2 C36 121.23(12) . . ?
C36 N2 Al1 125.75(10) . . ?
C2 C1 O1 113.46(12) . . ?
C6 C1 O1 118.64(12) . . ?
C6 C1 C2 127.33(13) . . ?
N1 C2 C3 128.71(13) . . ?
C1 C2 N1 116.51(12) . . ?
C1 C2 C3 114.73(13) . . ?
C2 C3 H3 119.3 . . ?
C4 C3 C2 121.35(13) . . ?
C4 C3 H3 119.3 . . ?
C3 C4 C5 119.93(13) . . ?
C3 C4 C14 119.43(13) . . ?
C5 C4 C14 120.63(13) . . ?
C4 C5 H5 119.7 . . ?
C6 C5 C4 120.51(13) . . ?
C6 C5 H5 119.7 . . ?
C1 C6 C5 115.84(13) . . ?
C1 C6 C7 116.42(12) . . ?
C5 C6 C7 127.69(13) . . ?
C8 C7 C6 105.94(11) . . ?
C8 C7 C19 109.13(12) . . ?
C18 C7 C6 111.85(12) . . ?
C18 C7 C8 111.77(12) . . ?
C18 C7 C19 109.13(13) . . ?
C19 C7 C6 108.93(12) . . ?
C9 C8 C7 126.86(13) . . ?
C13 C8 C7 117.01(12) . . ?
C13 C8 C9 116.08(13) . . ?
C8 C9 H9 120.1 . . ?
C10 C9 C8 119.88(13) . . ?
C10 C9 H9 120.1 . . ?
C9 C10 C11 120.43(14) . . ?
C9 C10 C20 121.95(14) . . ?
C11 C10 C20 117.50(14) . . ?
C10 C11 H11 119.1 . . ?
C10 C11 C12 121.89(14) . . ?
C12 C11 H11 119.1 . . ?
N2 C12 C11 130.86(13) . . ?
N2 C12 C13 115.92(12) . . ?
C13 C12 C11 113.19(13) . . ?
C8 C13 O1 118.07(12) . . ?
C8 C13 C12 127.80(13) . . ?
C12 C13 O1 113.48(12) . . ?
C15 C14 C4 108.06(13) . . ?
C16 C14 C4 112.09(13) . . ?
C16 C14 C15 108.36(17) . . ?
C16 C14 C17 108.38(15) . . ?
C17 C14 C4 111.78(13) . . ?
C17 C14 C15 108.03(16) . . ?
C14 C15 H15A 109.5 . . ?
C14 C15 H15B 109.5 . . ?
C14 C15 H15C 109.5 . . ?
H15A C15 H15B 109.5 . . ?
H15A C15 H15C 109.5 . . ?
H15B C15 H15C 109.5 . . ?
C14 C16 H16A 109.5 . . ?
C14 C16 H16B 109.5 . . ?
C14 C16 H16C 109.5 . . ?
H16A C16 H16B 109.5 . . ?
H16A C16 H16C 109.5 . . ?
H16B C16 H16C 109.5 . . ?
C14 C17 H17A 109.5 . . ?
C14 C17 H17B 109.5 . . ?
C14 C17 H17C 109.5 . . ?
H17A C17 H17B 109.5 . . ?
H17A C17 H17C 109.5 . . ?
H17B C17 H17C 109.5 . . ?
C7 C18 H18A 109.5 . . ?
C7 C18 H18B 109.5 . . ?
C7 C18 H18C 109.5 . . ?
H18A C18 H18B 109.5 . . ?
H18A C18 H18C 109.5 . . ?
H18B C18 H18C 109.5 . . ?
C7 C19 H19A 109.5 . . ?
C7 C19 H19B 109.5 . . ?
C7 C19 H19C 109.5 . . ?
H19A C19 H19B 109.5 . . ?
H19A C19 H19C 109.5 . . ?
H19B C19 H19C 109.5 . . ?
C10 C20 C23 110.52(15) . . ?
C21 C20 C10 108.11(16) . . ?
C21 C20 C23 111.0(2) . . ?
C22 C20 C10 112.22(15) . . ?
C22 C20 C21 108.62(18) . . ?
C22 C20 C23 106.37(17) . . ?
C20 C21 H21A 109.5 . . ?
C20 C21 H21B 109.5 . . ?
C20 C21 H21C 109.5 . . ?
H21A C21 H21B 109.5 . . ?
H21A C21 H21C 109.5 . . ?
H21B C21 H21C 109.5 . . ?
C20 C22 H22A 109.5 . . ?
C20 C22 H22B 109.5 . . ?
C20 C22 H22C 109.5 . . ?
H22A C22 H22B 109.5 . . ?
H22A C22 H22C 109.5 . . ?
H22B C22 H22C 109.5 . . ?
C20 C23 H23A 109.5 . . ?
C20 C23 H23B 109.5 . . ?
C20 C23 H23C 109.5 . . ?
H23A C23 H23B 109.5 . . ?
H23A C23 H23C 109.5 . . ?
H23B C23 H23C 109.5 . . ?
C25 C24 N1 119.89(14) . . ?
C29 C24 N1 119.74(14) . . ?
C29 C24 C25 120.36(14) . . ?
C24 C25 C30 122.84(14) . . ?
C26 C25 C24 118.89(17) . . ?
C26 C25 C30 118.15(16) . . ?
C25 C26 H26 119.4 . . ?
C27 C26 C25 121.13(18) . . ?
C27 C26 H26 119.4 . . ?
C26 C27 H27 120.0 . . ?
C26 C27 C28 120.10(16) . . ?
C28 C27 H27 120.0 . . ?
C27 C28 H28 119.2 . . ?
C27 C28 C29 121.61(18) . . ?
C29 C28 H28 119.2 . . ?
C24 C29 C33 122.33(14) . . ?
C28 C29 C24 117.61(17) . . ?
C28 C29 C33 119.90(16) . . ?
C25 C30 H30 107.6 . . ?
C31 C30 C25 113.3(2) . . ?
C31 C30 H30 107.6 . . ?
C32 C30 C25 111.60(15) . . ?
C32 C30 H30 107.6 . . ?
C32 C30 C31 108.83(17) . . ?
C30 C31 H31A 109.5 . . ?
C30 C31 H31B 109.5 . . ?
C30 C31 H31C 109.5 . . ?
H31A C31 H31B 109.5 . . ?
H31A C31 H31C 109.5 . . ?
H31B C31 H31C 109.5 . . ?
C30 C32 H32A 109.5 . . ?
C30 C32 H32B 109.5 . . ?
C30 C32 H32C 109.5 . . ?
H32A C32 H32B 109.5 . . ?
H32A C32 H32C 109.5 . . ?
H32B C32 H32C 109.5 . . ?
C29 C33 H33 108.1 . . ?
C29 C33 C34 113.51(17) . . ?
C29 C33 C35 109.96(15) . . ?
C34 C33 H33 108.1 . . ?
C34 C33 C35 108.98(15) . . ?
C35 C33 H33 108.1 . . ?
C33 C34 H34A 109.5 . . ?
C33 C34 H34B 109.5 . . ?
C33 C34 H34C 109.5 . . ?
H34A C34 H34B 109.5 . . ?
H34A C34 H34C 109.5 . . ?
H34B C34 H34C 109.5 . . ?
C33 C35 H35A 109.5 . . ?
C33 C35 H35B 109.5 . . ?
C33 C35 H35C 109.5 . . ?
H35A C35 H35B 109.5 . . ?
H35A C35 H35C 109.5 . . ?
H35B C35 H35C 109.5 . . ?
N2 C36 C37 112.05(13) . . ?
N2 C36 C38 112.05(14) . . ?
N2 C36 C39 106.20(12) . . ?
C37 C36 C38 110.06(14) . . ?
C39 C36 C37 107.91(14) . . ?
C39 C36 C38 108.34(13) . . ?
C36 C37 H37A 109.5 . . ?
C36 C37 H37B 109.5 . . ?
C36 C37 H37C 109.5 . . ?
H37A C37 H37B 109.5 . . ?
H37A C37 H37C 109.5 . . ?
H37B C37 H37C 109.5 . . ?
C36 C38 H38A 109.5 . . ?
C36 C38 H38B 109.5 . . ?
C36 C38 H38C 109.5 . . ?
H38A C38 H38B 109.5 . . ?
H38A C38 H38C 109.5 . . ?
H38B C38 H38C 109.5 . . ?
C36 C39 H39A 109.5 . . ?
C36 C39 H39B 109.5 . . ?
C36 C39 H39C 109.5 . . ?
H39A C39 H39B 109.5 . . ?
H39A C39 H39C 109.5 . . ?
H39B C39 H39C 109.5 . . ?
Fe1 C40 H40 124.1 . . ?
C41 C40 Fe1 70.88(10) . . ?
C41 C40 H40 125.9 . . ?
C41 C40 C44 108.20(18) . . ?
C44 C40 Fe1 70.72(10) . . ?
C44 C40 H40 125.9 . . ?
Fe1 C41 H41 125.8 . . ?
C40 C41 Fe1 69.76(10) . . ?
C40 C41 H41 126.3 . . ?
C42 C41 Fe1 69.71(10) . . ?
C42 C41 C40 107.41(17) . . ?
C42 C41 H41 126.3 . . ?
Fe1 C42 H42 124.0 . . ?
C41 C42 Fe1 70.92(10) . . ?
C41 C42 H42 125.8 . . ?
C41 C42 C43 108.49(19) . . ?
C43 C42 Fe1 70.89(11) . . ?
C43 C42 H42 125.8 . . ?
Fe1 C43 H43 125.5 . . ?
C42 C43 Fe1 69.55(10) . . ?
C42 C43 H43 125.9 . . ?
C44 C43 Fe1 70.65(11) . . ?
C44 C43 C42 108.18(18) . . ?
C44 C43 H43 125.9 . . ?
Fe1 C44 H44 125.5 . . ?
C40 C44 Fe1 69.39(10) . . ?
C40 C44 H44 126.2 . . ?
C43 C44 Fe1 70.57(11) . . ?
C43 C44 C40 107.69(19) . . ?
C43 C44 H44 126.2 . . ?
O2 C45 Fe1 174.08(14) . . ?
O3 C46 Fe1 176.14(15) . . ?
C47A C52A H52A 120.0 . . ?
C47A C52A C51A 120.0 . . ?
C51A C52A H52A 120.0 . . ?
C52A C47A H47A 120.0 . . ?
C48A C47A C52A 120.0 . . ?
C48A C47A H47A 120.0 . . ?
C47A C48A H48A 120.0 . . ?
C47A C48A C49A 120.0 . . ?
C49A C48A H48A 120.0 . . ?
C48A C49A H49A 120.0 . . ?
C50A C49A C48A 120.0 . . ?
C50A C49A H49A 120.0 . . ?
C49A C50A H50A 120.0 . . ?
C49A C50A C51A 120.0 . . ?
C51A C50A H50A 120.0 . . ?
C52A C51A H51A 120.0 . . ?
C50A C51A C52A 120.0 . . ?
C50A C51A H51A 120.0 . . ?
C52B C51B H51B 120.0 . . ?
C52B C51B C50B 120.0 . . ?
C50B C51B H51B 120.0 . . ?
C51B C52B H52B 120.0 . . ?
C47B C52B C51B 120.0 . . ?
C47B C52B H52B 120.0 . . ?
C52B C47B H47B 120.0 . . ?
C48B C47B C52B 120.0 . . ?
C48B C47B H47B 120.0 . . ?
C47B C48B H48B 120.0 . . ?
C47B C48B C49B 120.0 . . ?
C49B C48B H48B 120.0 . . ?
C48B C49B H49B 120.0 . . ?
C50B C49B C48B 120.0 . . ?
C50B C49B H49B 120.0 . . ?
C51B C50B H50B 120.0 . . ?
C49B C50B C51B 120.0 . . ?
C49B C50B H50B 120.0 . . ?
C55A C54A H54A 120.0 . . ?
C55A C54A C53A 120.0 . . ?
C53A C54A H54A 120.0 . . ?
C54A C55A H55A 120.0 . . ?
C54A C55A C56A 120.0 . . ?
C56A C55A H55A 120.0 . . ?
C55A C56A H56A 120.0 . . ?
C55A C56A C57A 120.0 . . ?
C57A C56A H56A 120.0 . . ?
C56A C57A H57A 120.0 . . ?
C58A C57A C56A 120.0 . . ?
C58A C57A H57A 120.0 . . ?
C57A C58A H58A 120.0 . . ?
C53A C58A C57A 120.0 . . ?
C53A C58A H58A 120.0 . . ?
C54A C53A H53A 120.0 . . ?
C58A C53A C54A 120.0 . . ?
C58A C53A H53A 120.0 . . ?
C53B C58B H58B 120.0 . . ?
C53B C58B C57B 120.0 . . ?
C57B C58B H58B 120.0 . . ?
C58B C53B H53B 120.0 . . ?
C58B C53B C54B 120.0 . . ?
C54B C53B H53B 120.0 . . ?
C53B C54B H54B 120.0 . . ?
C53B C54B C55B 120.0 . . ?
C55B C54B H54B 120.0 . . ?
C54B C55B H55B 120.0 . . ?
C56B C55B C54B 120.0 . . ?
C56B C55B H55B 120.0 . . ?
C55B C56B H56B 120.0 . . ?
C55B C56B C57B 120.0 . . ?
C57B C56B H56B 120.0 . . ?
C58B C57B H57B 120.0 . . ?
C56B C57B C58B 120.0 . . ?
C56B C57B H57B 120.0 . . ?

loop_
_geom_bond_atom_site_label_1
_geom_bond_atom_site_label_2
_geom_bond_distance
_geom_bond_site_symmetry_2
_geom_bond_publ_flag
Fe1 Al1 2.3860(5) . ?
Fe1 C40 2.0870(17) . ?
Fe1 C41 2.1018(16) . ?
Fe1 C42 2.0860(17) . ?
Fe1 C43 2.1037(18) . ?
Fe1 C44 2.1047(18) . ?
Fe1 C45 1.7390(17) . ?
Fe1 C46 1.7480(17) . ?
Al1 O1 1.9204(10) . ?
Al1 N1 1.8946(12) . ?
Al1 N2 1.8810(13) . ?
O1 C1 1.4212(16) . ?
O1 C13 1.4181(16) . ?
O2 C45 1.157(2) . ?
O3 C46 1.155(2) . ?
N1 C2 1.3942(18) . ?
N1 C24 1.4405(18) . ?
N2 C12 1.3907(18) . ?
N2 C36 1.4845(18) . ?
C1 C2 1.3908(19) . ?
C1 C6 1.367(2) . ?
C2 C3 1.400(2) . ?
C3 H3 0.9500 . ?
C3 C4 1.400(2) . ?
C4 C5 1.405(2) . ?
C4 C14 1.5417(19) . ?
C5 H5 0.9500 . ?
C5 C6 1.402(2) . ?
C6 C7 1.5452(19) . ?
C7 C8 1.5414(19) . ?
C7 C18 1.529(2) . ?
C7 C19 1.544(2) . ?
C8 C9 1.403(2) . ?
C8 C13 1.369(2) . ?
C9 H9 0.9500 . ?
C9 C10 1.398(2) . ?
C10 C11 1.403(2) . ?
C10 C20 1.537(2) . ?
C11 H11 0.9500 . ?
C11 C12 1.406(2) . ?
C12 C13 1.399(2) . ?
C14 C15 1.534(2) . ?
C14 C16 1.523(2) . ?
C14 C17 1.524(2) . ?
C15 H15A 0.9800 . ?
C15 H15B 0.9800 . ?
C15 H15C 0.9800 . ?
C16 H16A 0.9800 . ?
C16 H16B 0.9800 . ?
C16 H16C 0.9800 . ?
C17 H17A 0.9800 . ?
C17 H17B 0.9800 . ?
C17 H17C 0.9800 . ?
C18 H18A 0.9800 . ?
C18 H18B 0.9800 . ?
C18 H18C 0.9800 . ?
C19 H19A 0.9800 . ?
C19 H19B 0.9800 . ?
C19 H19C 0.9800 . ?
C20 C21 1.525(3) . ?
C20 C22 1.525(2) . ?
C20 C23 1.539(3) . ?
C21 H21A 0.9800 . ?
C21 H21B 0.9800 . ?
C21 H21C 0.9800 . ?
C22 H22A 0.9800 . ?
C22 H22B 0.9800 . ?
C22 H22C 0.9800 . ?
C23 H23A 0.9800 . ?
C23 H23B 0.9800 . ?
C23 H23C 0.9800 . ?
C24 C25 1.413(2) . ?
C24 C29 1.409(2) . ?
C25 C26 1.395(2) . ?
C25 C30 1.534(3) . ?
C26 H26 0.9500 . ?
C26 C27 1.367(3) . ?
C27 H27 0.9500 . ?
C27 C28 1.377(3) . ?
C28 H28 0.9500 . ?
C28 C29 1.408(2) . ?
C29 C33 1.516(3) . ?
C30 H30 1.0000 . ?
C30 C31 1.525(3) . ?
C30 C32 1.519(3) . ?
C31 H31A 0.9800 . ?
C31 H31B 0.9800 . ?
C31 H31C 0.9800 . ?
C32 H32A 0.9800 . ?
C32 H32B 0.9800 . ?
C32 H32C 0.9800 . ?
C33 H33 1.0000 . ?
C33 C34 1.537(2) . ?
C33 C35 1.539(3) . ?
C34 H34A 0.9800 . ?
C34 H34B 0.9800 . ?
C34 H34C 0.9800 . ?
C35 H35A 0.9800 . ?
C35 H35B 0.9800 . ?
C35 H35C 0.9800 . ?
C36 C37 1.533(2) . ?
C36 C38 1.537(2) . ?
C36 C39 1.531(2) . ?
C37 H37A 0.9800 . ?
C37 H37B 0.9800 . ?
C37 H37C 0.9800 . ?
C38 H38A 0.9800 . ?
C38 H38B 0.9800 . ?
C38 H38C 0.9800 . ?
C39 H39A 0.9800 . ?
C39 H39B 0.9800 . ?
C39 H39C 0.9800 . ?
C40 H40 0.9500 . ?
C40 C41 1.411(3) . ?
C40 C44 1.430(3) . ?
C41 H41 0.9500 . ?
C41 C42 1.411(3) . ?
C42 H42 0.9500 . ?
C42 C43 1.418(3) . ?
C43 H43 0.9500 . ?
C43 C44 1.397(3) . ?
C44 H44 0.9500 . ?
C52A H52A 0.9500 . ?
C52A C47A 1.3900 . ?
C52A C51A 1.3900 . ?
C47A H47A 0.9500 . ?
C47A C48A 1.3900 . ?
C48A H48A 0.9500 . ?
C48A C49A 1.3900 . ?
C49A H49A 0.9500 . ?
C49A C50A 1.3900 . ?
C50A H50A 0.9500 . ?
C50A C51A 1.3900 . ?
C51A H51A 0.9500 . ?
C51B H51B 0.9500 . ?
C51B C52B 1.3900 . ?
C51B C50B 1.3900 . ?
C52B H52B 0.9500 . ?
C52B C47B 1.3900 . ?
C47B H47B 0.9500 . ?
C47B C48B 1.3900 . ?
C48B H48B 0.9500 . ?
C48B C49B 1.3900 . ?
C49B H49B 0.9500 . ?
C49B C50B 1.3900 . ?
C50B H50B 0.9500 . ?
C54A H54A 0.9500 . ?
C54A C55A 1.3900 . ?
C54A C53A 1.3900 . ?
C55A H55A 0.9500 . ?
C55A C56A 1.3900 . ?
C56A H56A 0.9500 . ?
C56A C57A 1.3900 . ?
C57A H57A 0.9500 . ?
C57A C58A 1.3900 . ?
C58A H58A 0.9500 . ?
C58A C53A 1.3900 . ?
C53A H53A 0.9500 . ?
C58B H58B 0.9500 . ?
C58B C53B 1.3900 . ?
C58B C57B 1.3900 . ?
C53B H53B 0.9500 . ?
C53B C54B 1.3900 . ?
C54B H54B 0.9500 . ?
C54B C55B 1.3900 . ?
C55B H55B 0.9500 . ?
C55B C56B 1.3900 . ?
C56B H56B 0.9500 . ?
C56B C57B 1.3900 . ?
C57B H57B 0.9500 . ?

loop_
_geom_torsion_atom_site_label_1
_geom_torsion_atom_site_label_2
_geom_torsion_atom_site_label_3
_geom_torsion_atom_site_label_4
_geom_torsion
_geom_torsion_site_symmetry_1
_geom_torsion_site_symmetry_2
_geom_torsion_site_symmetry_3
_geom_torsion_site_symmetry_4
_geom_torsion_publ_flag
Fe1 Al1 N1 C2 111.21(9) . . . . ?
Fe1 Al1 N1 C24 -69.63(13) . . . . ?
Fe1 Al1 N2 C12 -105.81(10) . . . . ?
Fe1 Al1 N2 C36 74.14(13) . . . . ?
Fe1 C40 C41 C42 -59.80(12) . . . . ?
Fe1 C40 C44 C43 60.46(13) . . . . ?
Fe1 C41 C42 C43 -61.25(12) . . . . ?
Fe1 C42 C43 C44 -60.35(13) . . . . ?
Fe1 C43 C44 C40 -59.71(12) . . . . ?
Al1 O1 C1 C2 0.34(14) . . . . ?
Al1 O1 C1 C6 -171.67(10) . . . . ?
Al1 O1 C13 C8 173.17(10) . . . . ?
Al1 O1 C13 C12 1.66(14) . . . . ?
Al1 N1 C2 C1 0.28(15) . . . . ?
Al1 N1 C2 C3 177.55(12) . . . . ?
Al1 N1 C24 C25 97.85(16) . . . . ?
Al1 N1 C24 C29 -82.81(17) . . . . ?
Al1 N2 C12 C11 176.27(14) . . . . ?
Al1 N2 C12 C13 -6.03(16) . . . . ?
Al1 N2 C36 C37 122.02(13) . . . . ?
Al1 N2 C36 C38 -113.69(14) . . . . ?
Al1 N2 C36 C39 4.42(18) . . . . ?
O1 Al1 N1 C2 -0.06(9) . . . . ?
O1 Al1 N1 C24 179.10(13) . . . . ?
O1 Al1 N2 C12 5.46(10) . . . . ?
O1 Al1 N2 C36 -174.59(13) . . . . ?
O1 C1 C2 N1 -0.41(17) . . . . ?
O1 C1 C2 C3 -178.07(11) . . . . ?
O1 C1 C6 C5 176.95(12) . . . . ?
O1 C1 C6 C7 -0.63(18) . . . . ?
N1 Al1 N2 C12 86.75(11) . . . . ?
N1 Al1 N2 C36 -93.29(13) . . . . ?
N1 C2 C3 C4 -174.23(13) . . . . ?
N1 C24 C25 C26 -175.34(14) . . . . ?
N1 C24 C25 C30 8.7(2) . . . . ?
N1 C24 C29 C28 174.55(14) . . . . ?
N1 C24 C29 C33 -10.2(2) . . . . ?
N2 Al1 N1 C2 -81.42(11) . . . . ?
N2 Al1 N1 C24 97.74(13) . . . . ?
N2 C12 C13 O1 2.80(18) . . . . ?
N2 C12 C13 C8 -167.71(14) . . . . ?
C1 O1 C13 C8 46.72(16) . . . . ?
C1 O1 C13 C12 -124.79(13) . . . . ?
C1 C2 C3 C4 3.1(2) . . . . ?
C1 C6 C7 C8 41.87(16) . . . . ?
C1 C6 C7 C18 163.88(13) . . . . ?
C1 C6 C7 C19 -75.40(16) . . . . ?
C2 N1 C24 C25 -83.03(17) . . . . ?
C2 N1 C24 C29 96.32(16) . . . . ?
C2 C1 C6 C5 6.2(2) . . . . ?
C2 C1 C6 C7 -171.42(13) . . . . ?
C2 C3 C4 C5 0.7(2) . . . . ?
C2 C3 C4 C14 -178.05(13) . . . . ?
C3 C4 C5 C6 -1.5(2) . . . . ?
C3 C4 C14 C15 95.29(18) . . . . ?
C3 C4 C14 C16 -24.0(2) . . . . ?
C3 C4 C14 C17 -145.97(15) . . . . ?
C4 C5 C6 C1 -1.6(2) . . . . ?
C4 C5 C6 C7 175.67(13) . . . . ?
C5 C4 C14 C15 -83.44(18) . . . . ?
C5 C4 C14 C16 157.23(16) . . . . ?
C5 C4 C14 C17 35.3(2) . . . . ?
C5 C6 C7 C8 -135.38(15) . . . . ?
C5 C6 C7 C18 -13.4(2) . . . . ?
C5 C6 C7 C19 107.34(16) . . . . ?
C6 C1 C2 N1 170.77(13) . . . . ?
C6 C1 C2 C3 -6.9(2) . . . . ?
C6 C7 C8 C9 136.42(15) . . . . ?
C6 C7 C8 C13 -40.65(17) . . . . ?
C7 C8 C9 C10 -175.14(14) . . . . ?
C7 C8 C13 O1 -1.98(19) . . . . ?
C7 C8 C13 C12 168.15(14) . . . . ?
C8 C9 C10 C11 2.8(2) . . . . ?
C8 C9 C10 C20 178.74(15) . . . . ?
C9 C8 C13 O1 -179.37(12) . . . . ?
C9 C8 C13 C12 -9.2(2) . . . . ?
C9 C10 C11 C12 -1.4(2) . . . . ?
C9 C10 C20 C21 -103.0(2) . . . . ?
C9 C10 C20 C22 16.8(2) . . . . ?
C9 C10 C20 C23 135.38(19) . . . . ?
C10 C11 C12 N2 173.20(15) . . . . ?
C10 C11 C12 C13 -4.6(2) . . . . ?
C11 C10 C20 C21 73.1(2) . . . . ?
C11 C10 C20 C22 -167.17(16) . . . . ?
C11 C10 C20 C23 -48.6(2) . . . . ?
C11 C12 C13 O1 -179.09(12) . . . . ?
C11 C12 C13 C8 10.4(2) . . . . ?
C12 N2 C36 C37 -58.03(19) . . . . ?
C12 N2 C36 C38 66.26(18) . . . . ?
C12 N2 C36 C39 -175.63(13) . . . . ?
C13 O1 C1 C2 126.63(12) . . . . ?
C13 O1 C1 C6 -45.39(16) . . . . ?
C13 C8 C9 C10 1.9(2) . . . . ?
C14 C4 C5 C6 177.22(13) . . . . ?
C18 C7 C8 C9 14.4(2) . . . . ?
C18 C7 C8 C13 -162.71(13) . . . . ?
C19 C7 C8 C9 -106.44(17) . . . . ?
C19 C7 C8 C13 76.49(16) . . . . ?
C20 C10 C11 C12 -177.45(15) . . . . ?
C24 N1 C2 C1 -179.00(12) . . . . ?
C24 N1 C2 C3 -1.7(2) . . . . ?
C24 C25 C26 C27 -0.7(3) . . . . ?
C24 C25 C30 C31 -126.91(18) . . . . ?
C24 C25 C30 C32 109.80(18) . . . . ?
C24 C29 C33 C34 147.24(16) . . . . ?
C24 C29 C33 C35 -90.40(19) . . . . ?
C25 C24 C29 C28 -6.1(2) . . . . ?
C25 C24 C29 C33 169.13(14) . . . . ?
C25 C26 C27 C28 -2.9(3) . . . . ?
C26 C25 C30 C31 57.1(2) . . . . ?
C26 C25 C30 C32 -66.1(2) . . . . ?
C26 C27 C28 C29 2.0(3) . . . . ?
C27 C28 C29 C24 2.5(3) . . . . ?
C27 C28 C29 C33 -172.87(17) . . . . ?
C28 C29 C33 C34 -37.6(2) . . . . ?
C28 C29 C33 C35 84.74(19) . . . . ?
C29 C24 C25 C26 5.3(2) . . . . ?
C29 C24 C25 C30 -170.61(16) . . . . ?
C30 C25 C26 C27 175.37(17) . . . . ?
C36 N2 C12 C11 -3.7(2) . . . . ?
C36 N2 C12 C13 174.01(13) . . . . ?
C40 C41 C42 Fe1 59.83(12) . . . . ?
C40 C41 C42 C43 -1.42(19) . . . . ?
C41 C40 C44 Fe1 -61.30(12) . . . . ?
C41 C40 C44 C43 -0.8(2) . . . . ?
C41 C42 C43 Fe1 61.27(12) . . . . ?
C41 C42 C43 C44 0.9(2) . . . . ?
C42 C43 C44 Fe1 59.67(13) . . . . ?
C42 C43 C44 C40 0.0(2) . . . . ?
C44 C40 C41 Fe1 61.19(12) . . . . ?
C44 C40 C41 C42 1.39(19) . . . . ?
C52A C47A C48A C49A 0.0 . . . . ?
C47A C52A C51A C50A 0.0 . . . . ?
C47A C48A C49A C50A 0.0 . . . . ?
C48A C49A C50A C51A 0.0 . . . . ?
C49A C50A C51A C52A 0.0 . . . . ?
C51A C52A C47A C48A 0.0 . . . . ?
C51B C52B C47B C48B 0.0 . . . . ?
C52B C51B C50B C49B 0.0 . . . . ?
C52B C47B C48B C49B 0.0 . . . . ?
C47B C48B C49B C50B 0.0 . . . . ?
C48B C49B C50B C51B 0.0 . . . . ?
C50B C51B C52B C47B 0.0 . . . . ?
C54A C55A C56A C57A 0.0 . . . . ?
C55A C54A C53A C58A 0.0 . . . . ?
C55A C56A C57A C58A 0.0 . . . . ?
C56A C57A C58A C53A 0.0 . . . . ?
C57A C58A C53A C54A 0.0 . . . . ?
C53A C54A C55A C56A 0.0 . . . . ?
C58B C53B C54B C55B 0.0 . . . . ?
C53B C58B C57B C56B 0.0 . . . . ?
C53B C54B C55B C56B 0.0 . . . . ?
C54B C55B C56B C57B 0.0 . . . . ?
C55B C56B C57B C58B 0.0 . . . . ?
C57B C58B C53B C54B 0.0 . . . . ?
